data_7250893
loop_
_publ_author_name
'Abdullah, Shabaaz'
'Davison, Candace'
'Smit, Christie Jane'
'Mbatha, Phiwokuhle'
'Mare, Jo-Anne de la'
'Booysen, Irvin Noel'

_publ_section_title
;
 Synthesis, characterization, DNA interaction, and anticancer studies of
 novel facial tricarbonylrhenium(i) complexes with uracil-derived ligands
;
_journal_issue 41
_journal_name_full 'RSC Advances'
_journal_page_first 34635
_journal_page_last 34642
_journal_paper_doi 10.1039/D5RA05387K
_journal_volume 15
_journal_year 2025
_chemical_formula_moiety 'C19 H15 Br N5 O5 Re'
_chemical_formula_sum 'C19 H15 Br N5 O5 Re'
_chemical_formula_weight 659.47
_space_group_crystal_system monoclinic
_space_group_IT_number 14
_space_group_name_Hall '-P 2ybc'
_space_group_name_H-M_alt 'P 1 21/c 1'
_atom_sites_solution_hydrogens geom
_audit_creation_method SHELXL-2018/3
_audit_update_record
;
2021-06-23 deposited with the CCDC.	2025-09-12 downloaded from the CCDC.
;
_cell_angle_alpha 90
_cell_angle_beta 108.661(2)
_cell_angle_gamma 90
_cell_formula_units_Z 4
_cell_length_a 15.1900(8)
_cell_length_b 10.7654(6)
_cell_length_c 13.4702(7)
_cell_measurement_reflns_used 9867
_cell_measurement_temperature 100(2)
_cell_measurement_theta_max 28.80
_cell_measurement_theta_min 2.36
_cell_volume 2086.93(19)
_computing_cell_refinement 'Bruker SAINT'
_computing_data_collection 'Bruker APEX2'
_computing_data_reduction 'Bruker SAINT'
_computing_molecular_graphics 'Bruker SHELXTL'
_computing_publication_material 'Bruker SHELXTL'
_computing_structure_refinement 'SHELXL-97 (Sheldrick, 2008)'
_computing_structure_solution 'SHELXS-97 (Sheldrick, 2008)'
_diffrn_ambient_temperature 100(2)
_diffrn_measured_fraction_theta_full 0.997
_diffrn_measured_fraction_theta_max 0.995
_diffrn_measurement_device_type 'Bruker APEX-II CCD'
_diffrn_measurement_method '\f and \w scans'
_diffrn_radiation_monochromator graphite
_diffrn_radiation_source 'sealed tube'
_diffrn_radiation_type MoK\a
_diffrn_radiation_wavelength 0.71073
_diffrn_reflns_av_R_equivalents 0.0325
_diffrn_reflns_av_unetI/netI 0.0208
_diffrn_reflns_Laue_measured_fraction_full 0.997
_diffrn_reflns_Laue_measured_fraction_max 0.995
_diffrn_reflns_limit_h_max 20
_diffrn_reflns_limit_h_min -14
_diffrn_reflns_limit_k_max 14
_diffrn_reflns_limit_k_min -14
_diffrn_reflns_limit_l_max 14
_diffrn_reflns_limit_l_min -18
_diffrn_reflns_number 39153
_diffrn_reflns_point_group_measured_fraction_full 0.997
_diffrn_reflns_point_group_measured_fraction_max 0.995
_diffrn_reflns_theta_full 25.242
_diffrn_reflns_theta_max 28.815
_diffrn_reflns_theta_min 1.415
_exptl_absorpt_coefficient_mu 7.780
_exptl_absorpt_correction_T_max 0.7458
_exptl_absorpt_correction_T_min 0.3400
_exptl_absorpt_correction_type multi-scan
_exptl_absorpt_process_details SADABS
_exptl_crystal_colour red
_exptl_crystal_density_diffrn 2.099
_exptl_crystal_description Block
_exptl_crystal_F_000 1256
_exptl_crystal_size_max 0.606
_exptl_crystal_size_mid 0.190
_exptl_crystal_size_min 0.131
_refine_diff_density_max 1.095
_refine_diff_density_min -0.690
_refine_diff_density_rms 0.092
_refine_ls_extinction_method none
_refine_ls_goodness_of_fit_ref 1.059
_refine_ls_hydrogen_treatment constr
_refine_ls_matrix_type full
_refine_ls_number_parameters 282
_refine_ls_number_reflns 5423
_refine_ls_number_restraints 0
_refine_ls_restrained_S_all 1.059
_refine_ls_R_factor_all 0.0176
_refine_ls_R_factor_gt 0.0161
_refine_ls_shift/su_max 0.002
_refine_ls_shift/su_mean 0.000
_refine_ls_structure_factor_coef Fsqd
_refine_ls_weighting_details 'w=1/[\s^2^(Fo^2^)+(0.0110P)^2^+2.5698P] where P=(Fo^2^+2Fc^2^)/3'
_refine_ls_weighting_scheme calc
_refine_ls_wR_factor_gt 0.0359
_refine_ls_wR_factor_ref 0.0363
_reflns_Friedel_coverage 0.000
_reflns_number_gt 5159
_reflns_number_total 5423
_reflns_threshold_expression 'I > 2\s(I)'
_cod_data_source_file d5ra05387k2.cif
_cod_data_source_block shelx_CCDC1
_cod_original_sg_symbol_H-M 'P 21/c'
_cod_database_code 7250893
_shelx_shelxl_version_number 2018/3
_shelx_space_group_comment
;
The symmetry employed for this shelxl refinement is uniquely defined
by the following loop, which should always be used as a source of
symmetry information in preference to the above space-group names.
They are only intended as comments.
;
_shelx_estimated_absorpt_t_min 0.088
_shelx_estimated_absorpt_t_max 0.429

loop_
_space_group_symop_operation_xyz
'x, y, z'
'-x, y+1/2, -z+1/2'
'-x, -y, -z'
'x, -y-1/2, z-1/2'

loop_
_atom_site_label
_atom_site_type_symbol
_atom_site_fract_x
_atom_site_fract_y
_atom_site_fract_z
_atom_site_U_iso_or_equiv
_atom_site_adp_type
_atom_site_occupancy
_atom_site_site_symmetry_order
_atom_site_calc_flag
_atom_site_refinement_flags_posn
_atom_site_refinement_flags_adp
_atom_site_refinement_flags_occupancy
_atom_site_disorder_assembly
_atom_site_disorder_group
Re1 Re 0.73653(2) 0.39901(2) 0.55821(2) 0.00966(3) Uani 1 1 d . . . . .
Br1 Br 0.78586(2) 0.27602(2) 0.73413(2) 0.01507(5) Uani 1 1 d . . . . .
O1 O 0.69867(13) 0.15623(16) 0.43296(14) 0.0272(4) Uani 1 1 d . . . . .
N1 N 0.76901(12) 0.56867(16) 0.65195(14) 0.0118(3) Uani 1 1 d . . . . .
O3 O 0.76518(13) 0.81753(16) 0.58503(16) 0.0307(4) Uani 1 1 d . . . . .
O4 O 0.50189(11) 0.90036(13) 0.66485(13) 0.0169(3) Uani 1 1 d . . . . .
O5 O 0.68211(13) 0.54657(17) 0.35388(14) 0.0296(4) Uani 1 1 d . . . . .
O2 O 0.52959(11) 0.36936(16) 0.53419(14) 0.0241(4) Uani 1 1 d . . . . .
N2 N 0.89045(12) 0.42471(16) 0.59581(14) 0.0121(3) Uani 1 1 d . . . . .
N3 N 0.63272(13) 0.85813(16) 0.62420(14) 0.0137(4) Uani 1 1 d . . . . .
N4 N 0.56939(12) 0.71080(15) 0.71093(14) 0.0114(3) Uani 1 1 d . . . . .
C30 C 0.70356(15) 0.4920(2) 0.43137(18) 0.0178(4) Uani 1 1 d . . . . .
C1 C 0.71507(16) 0.2478(2) 0.47914(17) 0.0173(4) Uani 1 1 d . . . . .
C2 C 0.60711(16) 0.3842(2) 0.54488(17) 0.0159(4) Uani 1 1 d . . . . .
C3 C 0.92306(15) 0.5234(2) 0.65717(17) 0.0151(4) Uani 1 1 d . . . . .
C4 C 0.85477(15) 0.60259(19) 0.68034(18) 0.0158(4) Uani 1 1 d . . . . .
H9 H 0.873258 0.679009 0.716240 0.019 Uiso 1 1 calc R U . . .
C5 C 0.70339(14) 0.65805(18) 0.66350(17) 0.0122(4) Uani 1 1 d . . . . .
C6 C 0.70594(15) 0.7800(2) 0.62239(18) 0.0167(4) Uani 1 1 d . . . . .
C7 C 0.63258(17) 0.9851(2) 0.5834(2) 0.0222(5) Uani 1 1 d . . . . .
H3 H 0.573582 1.000482 0.527927 0.033 Uiso 1 1 calc R U . . .
H1 H 0.684025 0.994214 0.554869 0.033 Uiso 1 1 calc R U . . .
H2 H 0.640026 1.045020 0.640267 0.033 Uiso 1 1 calc R U . . .
C8 C 0.56410(14) 0.82817(18) 0.66597(16) 0.0114(4) Uani 1 1 d . . . . .
C9 C 0.50176(16) 0.6808(2) 0.76469(19) 0.0194(5) Uani 1 1 d . . . . .
H6 H 0.465936 0.607348 0.732236 0.029 Uiso 1 1 calc R U . . .
H4 H 0.459554 0.751266 0.758895 0.029 Uiso 1 1 calc R U . . .
H5 H 0.534692 0.663818 0.838788 0.029 Uiso 1 1 calc R U . . .
C10 C 0.63744(14) 0.62566(18) 0.70961(16) 0.0113(4) Uani 1 1 d . . . . .
N6 N 0.63749(13) 0.51670(16) 0.75662(14) 0.0148(4) Uani 1 1 d . . . . .
H7 H 0.680918 0.461508 0.759284 0.018 Uiso 1 1 calc R U . . .
H8 H 0.594088 0.499954 0.784995 0.018 Uiso 1 1 calc R U . . .
C12 C 1.01800(16) 0.5529(2) 0.6995(2) 0.0232(5) Uani 1 1 d . . . . .
H15 H 1.037078 0.625224 0.741219 0.028 Uiso 1 1 calc R U . . .
C13 C 1.08257(16) 0.4767(2) 0.6801(2) 0.0254(5) Uani 1 1 d . . . . .
H14 H 1.146994 0.494176 0.709774 0.030 Uiso 1 1 calc R U . . .
C14 C 1.05247(16) 0.3720(2) 0.61560(18) 0.0170(4) Uani 1 1 d . . . . .
C15 C 0.95514(15) 0.3487(2) 0.57295(17) 0.0138(4) Uani 1 1 d . . . . .
C16 C 0.92591(17) 0.2474(2) 0.5037(2) 0.0247(5) Uani 1 1 d . . . . .
H13 H 0.861410 0.232039 0.471763 0.030 Uiso 1 1 calc R U . . .
C17 C 0.98968(18) 0.1707(3) 0.4818(2) 0.0299(6) Uani 1 1 d . . . . .
H12 H 0.968429 0.102511 0.435559 0.036 Uiso 1 1 calc R U . . .
C18 C 1.08532(17) 0.1910(2) 0.5263(2) 0.0234(5) Uani 1 1 d . . . . .
H11 H 1.128481 0.136062 0.511569 0.028 Uiso 1 1 calc R U . . .
C19 C 1.11601(16) 0.2902(2) 0.5911(2) 0.0218(5) Uani 1 1 d . . . . .
H10 H 1.180871 0.304912 0.620233 0.026 Uiso 1 1 calc R U . . .

loop_
_atom_site_aniso_label
_atom_site_aniso_U_11
_atom_site_aniso_U_22
_atom_site_aniso_U_33
_atom_site_aniso_U_23
_atom_site_aniso_U_13
_atom_site_aniso_U_12
Re1 0.00885(4) 0.01029(4) 0.00851(4) 0.00043(3) 0.00093(3) -0.00080(3)
Br1 0.01929(11) 0.01387(10) 0.01186(10) 0.00353(8) 0.00471(8) 0.00536(8)
O1 0.0396(11) 0.0236(9) 0.0245(9) -0.0118(7) 0.0188(8) -0.0147(8)
N1 0.0122(8) 0.0100(8) 0.0129(8) 0.0017(7) 0.0038(7) 0.0012(7)
O3 0.0298(10) 0.0200(9) 0.0534(12) 0.0118(8) 0.0288(9) 0.0034(7)
O4 0.0154(8) 0.0119(7) 0.0227(9) 0.0000(6) 0.0052(7) 0.0036(6)
O5 0.0266(10) 0.0346(10) 0.0199(9) 0.0137(8) -0.0035(8) -0.0092(8)
O2 0.0137(8) 0.0310(9) 0.0262(9) 0.0012(7) 0.0045(7) -0.0044(7)
N2 0.0108(8) 0.0122(8) 0.0125(8) 0.0021(7) 0.0030(7) 0.0003(7)
N3 0.0163(9) 0.0080(8) 0.0171(9) 0.0015(7) 0.0058(7) 0.0007(7)
N4 0.0114(8) 0.0094(8) 0.0137(8) 0.0010(6) 0.0044(7) 0.0009(6)
C30 0.0121(10) 0.0210(11) 0.0176(11) 0.0003(9) 0.0010(9) -0.0067(8)
C1 0.0206(11) 0.0215(11) 0.0117(10) 0.0011(9) 0.0081(9) -0.0062(9)
C2 0.0161(11) 0.0169(11) 0.0129(10) 0.0007(8) 0.0022(9) -0.0018(8)
C3 0.0109(10) 0.0130(10) 0.0199(11) 0.0012(8) 0.0028(9) -0.0008(8)
C4 0.0138(10) 0.0120(10) 0.0201(11) -0.0034(8) 0.0032(9) -0.0015(8)
C5 0.0131(10) 0.0081(9) 0.0157(10) 0.0005(8) 0.0049(8) 0.0011(8)
C6 0.0170(11) 0.0130(10) 0.0219(11) 0.0016(8) 0.0086(9) 0.0004(8)
C7 0.0269(12) 0.0104(10) 0.0336(14) 0.0087(9) 0.0155(11) 0.0037(9)
C8 0.0118(9) 0.0092(9) 0.0110(9) -0.0030(7) 0.0003(8) -0.0013(7)
C9 0.0195(11) 0.0151(10) 0.0289(13) 0.0044(9) 0.0152(10) 0.0030(9)
C10 0.0115(10) 0.0100(9) 0.0099(9) -0.0008(7) -0.0001(8) 0.0006(7)
N6 0.0178(9) 0.0115(8) 0.0176(9) 0.0053(7) 0.0092(8) 0.0043(7)
C12 0.0135(11) 0.0167(11) 0.0365(14) -0.0070(10) 0.0038(10) -0.0035(9)
C13 0.0091(10) 0.0217(12) 0.0431(15) -0.0027(11) 0.0053(10) -0.0024(9)
C14 0.0152(11) 0.0149(10) 0.0221(12) 0.0053(9) 0.0076(9) 0.0015(8)
C15 0.0135(10) 0.0151(10) 0.0136(10) 0.0032(8) 0.0057(8) 0.0024(8)
C16 0.0161(11) 0.0311(13) 0.0240(13) -0.0106(10) 0.0025(10) 0.0027(10)
C17 0.0270(13) 0.0329(15) 0.0296(14) -0.0131(11) 0.0087(11) 0.0045(11)
C18 0.0207(12) 0.0243(12) 0.0295(13) 0.0035(10) 0.0143(10) 0.0089(10)
C19 0.0139(11) 0.0213(12) 0.0325(14) 0.0078(10) 0.0105(10) 0.0027(9)

loop_
_atom_type_symbol
_atom_type_description
_atom_type_scat_dispersion_real
_atom_type_scat_dispersion_imag
_atom_type_scat_source
C C 0.0033 0.0016 'International Tables Vol C Tables 4.2.6.8 and 6.1.1.4'
H H 0.0000 0.0000 'International Tables Vol C Tables 4.2.6.8 and 6.1.1.4'
N N 0.0061 0.0033 'International Tables Vol C Tables 4.2.6.8 and 6.1.1.4'
O O 0.0106 0.0060 'International Tables Vol C Tables 4.2.6.8 and 6.1.1.4'
Br Br -0.2901 2.4595 'International Tables Vol C Tables 4.2.6.8 and 6.1.1.4'
Re Re -1.0185 7.2310 'International Tables Vol C Tables 4.2.6.8 and 6.1.1.4'

loop_
_geom_angle_atom_site_label_1
_geom_angle_atom_site_label_2
_geom_angle_atom_site_label_3
_geom_angle
_geom_angle_site_symmetry_1
_geom_angle_site_symmetry_3
_geom_angle_publ_flag
C30 Re1 C1 89.94(9) . . ?
C30 Re1 C2 89.55(9) . . ?
C1 Re1 C2 83.73(9) . . ?
C30 Re1 N1 91.43(8) . . ?
C1 Re1 N1 176.87(8) . . ?
C2 Re1 N1 99.10(8) . . ?
C30 Re1 N2 95.37(8) . . ?
C1 Re1 N2 102.11(8) . . ?
C2 Re1 N2 172.33(8) . . ?
N1 Re1 N2 74.95(6) . . ?
C30 Re1 Br1 178.31(7) . . ?
C1 Re1 Br1 91.26(7) . . ?
C2 Re1 Br1 91.76(7) . . ?
N1 Re1 Br1 87.32(5) . . ?
N2 Re1 Br1 83.21(4) . . ?
C4 N1 C5 116.82(18) . . ?
C4 N1 Re1 115.38(14) . . ?
C5 N1 Re1 126.10(14) . . ?
C3 N2 C15 117.14(18) . . ?
C3 N2 Re1 112.93(13) . . ?
C15 N2 Re1 129.64(14) . . ?
C8 N3 C6 125.27(18) . . ?
C8 N3 C7 117.43(17) . . ?
C6 N3 C7 117.21(17) . . ?
C10 N4 C8 122.29(17) . . ?
C10 N4 C9 120.18(17) . . ?
C8 N4 C9 117.48(17) . . ?
O5 C30 Re1 178.6(2) . . ?
O1 C1 Re1 176.92(19) . . ?
O2 C2 Re1 176.3(2) . . ?
N2 C3 C12 123.9(2) . . ?
N2 C3 C4 116.73(19) . . ?
C12 C3 C4 119.4(2) . . ?
N1 C4 C3 119.61(19) . . ?
N1 C4 H9 120.2 . . ?
C3 C4 H9 120.2 . . ?
C10 C5 N1 120.68(18) . . ?
C10 C5 C6 121.28(19) . . ?
N1 C5 C6 118.00(18) . . ?
O3 C6 N3 119.9(2) . . ?
O3 C6 C5 125.0(2) . . ?
N3 C6 C5 115.11(18) . . ?
N3 C7 H3 109.5 . . ?
N3 C7 H1 109.5 . . ?
H3 C7 H1 109.5 . . ?
N3 C7 H2 109.5 . . ?
H3 C7 H2 109.5 . . ?
H1 C7 H2 109.5 . . ?
O4 C8 N3 122.16(19) . . ?
O4 C8 N4 121.35(19) . . ?
N3 C8 N4 116.49(17) . . ?
N4 C9 H6 109.5 . . ?
N4 C9 H4 109.5 . . ?
H6 C9 H4 109.5 . . ?
N4 C9 H5 109.5 . . ?
H6 C9 H5 109.5 . . ?
H4 C9 H5 109.5 . . ?
N6 C10 C5 123.05(19) . . ?
N6 C10 N4 117.58(18) . . ?
C5 C10 N4 119.33(18) . . ?
C10 N6 H7 120.0 . . ?
C10 N6 H8 120.0 . . ?
H7 N6 H8 120.0 . . ?
C13 C12 C3 119.5(2) . . ?
C13 C12 H15 120.2 . . ?
C3 C12 H15 120.2 . . ?
C12 C13 C14 119.2(2) . . ?
C12 C13 H14 120.4 . . ?
C14 C13 H14 120.4 . . ?
C13 C14 C19 121.9(2) . . ?
C13 C14 C15 118.6(2) . . ?
C19 C14 C15 119.4(2) . . ?
N2 C15 C16 120.5(2) . . ?
N2 C15 C14 121.6(2) . . ?
C16 C15 C14 117.89(19) . . ?
C17 C16 C15 120.8(2) . . ?
C17 C16 H13 119.6 . . ?
C15 C16 H13 119.6 . . ?
C16 C17 C18 121.4(2) . . ?
C16 C17 H12 119.3 . . ?
C18 C17 H12 119.3 . . ?
C19 C18 C17 119.5(2) . . ?
C19 C18 H11 120.3 . . ?
C17 C18 H11 120.3 . . ?
C18 C19 C14 121.0(2) . . ?
C18 C19 H10 119.5 . . ?
C14 C19 H10 119.5 . . ?

loop_
_geom_bond_atom_site_label_1
_geom_bond_atom_site_label_2
_geom_bond_distance
_geom_bond_site_symmetry_2
_geom_bond_publ_flag
Re1 C30 1.904(2) . ?
Re1 C1 1.915(2) . ?
Re1 C2 1.923(2) . ?
Re1 N1 2.1852(18) . ?
Re1 N2 2.2453(17) . ?
Re1 Br1 2.6064(2) . ?
O1 C1 1.149(3) . ?
N1 C4 1.288(3) . ?
N1 C5 1.429(3) . ?
O3 C6 1.231(3) . ?
O4 C8 1.220(2) . ?
O5 C30 1.150(3) . ?
O2 C2 1.151(3) . ?
N2 C3 1.340(3) . ?
N2 C15 1.387(3) . ?
N3 C8 1.372(3) . ?
N3 C6 1.401(3) . ?
N3 C7 1.473(3) . ?
N4 C10 1.386(3) . ?
N4 C8 1.392(3) . ?
N4 C9 1.470(3) . ?
C3 C12 1.407(3) . ?
C3 C4 1.452(3) . ?
C4 H9 0.9500 . ?
C5 C10 1.382(3) . ?
C5 C6 1.430(3) . ?
C7 H3 0.9800 . ?
C7 H1 0.9800 . ?
C7 H2 0.9800 . ?
C9 H6 0.9800 . ?
C9 H4 0.9800 . ?
C9 H5 0.9800 . ?
C10 N6 1.333(3) . ?
N6 H7 0.8800 . ?
N6 H8 0.8800 . ?
C12 C13 1.366(3) . ?
C12 H15 0.9500 . ?
C13 C14 1.407(3) . ?
C13 H14 0.9500 . ?
C14 C19 1.421(3) . ?
C14 C15 1.426(3) . ?
C15 C16 1.412(3) . ?
C16 C17 1.374(3) . ?
C16 H13 0.9500 . ?
C17 C18 1.400(4) . ?
C17 H12 0.9500 . ?
C18 C19 1.363(4) . ?
C18 H11 0.9500 . ?
C19 H10 0.9500 . ?

loop_
_geom_hbond_atom_site_label_D
_geom_hbond_atom_site_label_H
_geom_hbond_atom_site_label_A
_geom_hbond_distance_DH
_geom_hbond_distance_HA
_geom_hbond_distance_DA
_geom_hbond_angle_DHA
_geom_hbond_site_symmetry_A
_geom_hbond_publ_flag
C7 H1 O1 0.98 2.45 3.132(3) 126.0 1_565 yes
C9 H6 O4 0.98 2.59 3.171(3) 118.3 2_646 yes
N6 H7 Br1 0.88 2.64 3.5102(18) 168.4 . yes
N6 H8 O4 0.88 2.09 2.933(2) 160.6 2_646 yes
C12 H15 Br1 0.95 3.07 3.707(2) 126.1 2_756 yes
C16 H13 Br1 0.95 3.04 3.582(3) 118.0 4_565 yes
C16 H13 O1 0.95 2.49 3.418(3) 164.0 . yes
C7 H1 O1 0.98 2.45 3.132(3) 126.0 1_565 yes
C9 H6 O4 0.98 2.59 3.171(3) 118.3 2_646 yes
N6 H7 Br1 0.88 2.64 3.5102(18) 168.4 . yes
N6 H8 O4 0.88 2.09 2.933(2) 160.6 2_646 yes
C12 H15 Br1 0.95 3.07 3.707(2) 126.1 2_756 yes
C16 H13 Br1 0.95 3.04 3.582(3) 118.0 4_565 yes
C16 H13 O1 0.95 2.49 3.418(3) 164.0 . yes

loop_
_geom_torsion_atom_site_label_1
_geom_torsion_atom_site_label_2
_geom_torsion_atom_site_label_3
_geom_torsion_atom_site_label_4
_geom_torsion
_geom_torsion_site_symmetry_1
_geom_torsion_site_symmetry_2
_geom_torsion_site_symmetry_3
_geom_torsion_site_symmetry_4
_geom_torsion_publ_flag
C15 N2 C3 C12 -0.5(3) . . . . ?
Re1 N2 C3 C12 174.00(19) . . . . ?
C15 N2 C3 C4 179.78(19) . . . . ?
Re1 N2 C3 C4 -5.8(2) . . . . ?
C5 N1 C4 C3 -171.33(19) . . . . ?
Re1 N1 C4 C3 -5.2(3) . . . . ?
N2 C3 C4 N1 7.6(3) . . . . ?
C12 C3 C4 N1 -172.1(2) . . . . ?
C4 N1 C5 C10 -132.4(2) . . . . ?
Re1 N1 C5 C10 63.1(3) . . . . ?
C4 N1 C5 C6 49.9(3) . . . . ?
Re1 N1 C5 C6 -114.50(19) . . . . ?
C8 N3 C6 O3 -178.2(2) . . . . ?
C7 N3 C6 O3 -2.0(3) . . . . ?
C8 N3 C6 C5 3.3(3) . . . . ?
C7 N3 C6 C5 179.6(2) . . . . ?
C10 C5 C6 O3 176.2(2) . . . . ?
N1 C5 C6 O3 -6.2(4) . . . . ?
C10 C5 C6 N3 -5.4(3) . . . . ?
N1 C5 C6 N3 172.21(18) . . . . ?
C6 N3 C8 O4 -179.8(2) . . . . ?
C7 N3 C8 O4 3.9(3) . . . . ?
C6 N3 C8 N4 0.8(3) . . . . ?
C7 N3 C8 N4 -175.49(19) . . . . ?
C10 N4 C8 O4 177.55(19) . . . . ?
C9 N4 C8 O4 -4.9(3) . . . . ?
C10 N4 C8 N3 -3.0(3) . . . . ?
C9 N4 C8 N3 174.52(19) . . . . ?
N1 C5 C10 N6 8.3(3) . . . . ?
C6 C5 C10 N6 -174.2(2) . . . . ?
N1 C5 C10 N4 -174.01(18) . . . . ?
C6 C5 C10 N4 3.6(3) . . . . ?
C8 N4 C10 N6 178.74(19) . . . . ?
C9 N4 C10 N6 1.3(3) . . . . ?
C8 N4 C10 C5 0.9(3) . . . . ?
C9 N4 C10 C5 -176.6(2) . . . . ?
N2 C3 C12 C13 -1.5(4) . . . . ?
C4 C3 C12 C13 178.3(2) . . . . ?
C3 C12 C13 C14 1.8(4) . . . . ?
C12 C13 C14 C19 179.0(2) . . . . ?
C12 C13 C14 C15 -0.3(4) . . . . ?
C3 N2 C15 C16 -176.1(2) . . . . ?
Re1 N2 C15 C16 10.6(3) . . . . ?
C3 N2 C15 C14 2.0(3) . . . . ?
Re1 N2 C15 C14 -171.33(15) . . . . ?
C13 C14 C15 N2 -1.7(3) . . . . ?
C19 C14 C15 N2 179.0(2) . . . . ?
C13 C14 C15 C16 176.5(2) . . . . ?
C19 C14 C15 C16 -2.8(3) . . . . ?
N2 C15 C16 C17 -179.1(2) . . . . ?
C14 C15 C16 C17 2.7(4) . . . . ?
C15 C16 C17 C18 -0.7(4) . . . . ?
C16 C17 C18 C19 -1.3(4) . . . . ?
C17 C18 C19 C14 1.2(4) . . . . ?
C13 C14 C19 C18 -178.4(2) . . . . ?
C15 C14 C19 C18 0.9(3) . . . . ?
